data_8104836
loop_
_publ_author_name
'Mi, Xia'
'Hou, Xuehui'
'Cui, Beibei'

_publ_section_title
;
 Crystal structure of
 6,7-difluoro-1-methyl-3-(trifluoromethyl)quinoxalin-2(1H)-one, C10H5F5N2O
;
_journal_issue 2
_journal_name_full 'Zeitschrift f\"ur Kristallographie - New Crystal Structures'
_journal_page_first 377
_journal_page_last 378
_journal_paper_doi 10.1515/ncrs-2020-0553
_journal_volume 236
_journal_year 2021
_chemical_formula_moiety 'C10 H5 F5 N2 O'
_chemical_formula_sum 'C10 H5 F5 N2 O'
_chemical_formula_weight 264.16
_chemical_name_systematic
;
6,7-difluoro-1-methyl-3-(trifluoromethyl)quinoxalin-2(1H)-one, C10H5F5N2O? 
C~10~H~5~F~5~N~2~O~1~
;
_space_group_crystal_system monoclinic
_space_group_IT_number 14
_space_group_name_Hall '-P 2ybc'
_space_group_name_H-M_alt 'P 1 21/c 1'
_cell_angle_alpha 90
_cell_angle_beta 102.005(3)
_cell_angle_gamma 90
_cell_formula_units_Z 8
_cell_length_a 9.3018(2)
_cell_length_b 25.1396(7)
_cell_length_c 8.9439(2)
_cell_measurement_reflns_used 1942
_cell_measurement_temperature 293(2)
_cell_measurement_theta_max 70.0690
_cell_measurement_theta_min 3.4980
_cell_volume 2045.73(9)
_computing_molecular_graphics 'Olex2 (Dolomanov et al., 2009)[2]'
_computing_publication_material 'Olex2 (Dolomanov et al., 2009)[2]'
_computing_structure_refinement 'ShelXL (Sheldrick, 2015)[3]'
_computing_structure_solution 'ShelXS (Sheldrick, 2008)[4]'
_diffrn_ambient_temperature 293(2)
_diffrn_detector 'CCD plate'
_diffrn_detector_area_resol_mean 16.2312
_diffrn_detector_type Eos
_diffrn_measured_fraction_theta_full 0.991
_diffrn_measured_fraction_theta_max 0.991
_diffrn_measurement_details
;
;
_diffrn_measurement_device 'four-circle diffractometer'
_diffrn_measurement_device_type 'Xcalibur, Eos, Gemini'
_diffrn_measurement_method '\w scans'
_diffrn_orient_matrix_UB_11 -0.0952192000
_diffrn_orient_matrix_UB_12 -0.0301100000
_diffrn_orient_matrix_UB_13 0.0939700000
_diffrn_orient_matrix_UB_21 -0.0515717000
_diffrn_orient_matrix_UB_22 0.0533867000
_diffrn_orient_matrix_UB_23 0.0551467000
_diffrn_orient_matrix_UB_31 -0.1303201000
_diffrn_orient_matrix_UB_32 0.0008463000
_diffrn_orient_matrix_UB_33 -0.1383639000
_diffrn_radiation_monochromator graphite
_diffrn_radiation_probe x-ray
_diffrn_radiation_type CuK\a
_diffrn_radiation_wavelength 1.54184
_diffrn_reflns_av_R_equivalents 0.0248
_diffrn_reflns_av_unetI/netI 0.0367
_diffrn_reflns_limit_h_max 9
_diffrn_reflns_limit_h_min -11
_diffrn_reflns_limit_k_max 29
_diffrn_reflns_limit_k_min -28
_diffrn_reflns_limit_l_max 9
_diffrn_reflns_limit_l_min -10
_diffrn_reflns_number 7127
_diffrn_reflns_theta_full 67.053
_diffrn_reflns_theta_max 67.053
_diffrn_reflns_theta_min 3.516
_diffrn_source 'fine-focus sealed X-ray tube'
_exptl_absorpt_coefficient_mu 1.581
_exptl_absorpt_correction_T_min 0.95356
_exptl_absorpt_correction_type multi-scan
_exptl_absorpt_process_details
;
CrysAlisPro 1.171.40.53 (Rigaku Oxford Diffraction, 2019)[1]
Empirical absorption correction using spherical harmonics,
 implemented in SCALE3 ABSPACK scaling algorithm.
;
_exptl_crystal_colour colourless
_exptl_crystal_colour_primary colourless
_exptl_crystal_density_diffrn 1.715
_exptl_crystal_description block
_exptl_crystal_F_000 1056
_exptl_crystal_size_max 0.17
_exptl_crystal_size_mid 0.14
_exptl_crystal_size_min 0.1
_refine_diff_density_max 0.270
_refine_diff_density_min -0.189
_refine_diff_density_rms 0.040
_refine_ls_abs_structure_details
;
;
_refine_ls_extinction_coef .
_refine_ls_extinction_method none
_refine_ls_goodness_of_fit_ref 1.045
_refine_ls_hydrogen_treatment constr
_refine_ls_matrix_type full
_refine_ls_number_parameters 327
_refine_ls_number_reflns 3611
_refine_ls_number_restraints 0
_refine_ls_restrained_S_all 1.045
_refine_ls_R_factor_all 0.0652
_refine_ls_R_factor_gt 0.0458
_refine_ls_shift/su_max 0.001
_refine_ls_shift/su_mean 0.000
_refine_ls_structure_factor_coef Fsqd
_refine_ls_weighting_details 'w=1/[\s^2^(Fo^2^)+(0.0576P)^2^+0.2983P] where P=(Fo^2^+2Fc^2^)/3'
_refine_ls_weighting_scheme calc
_refine_ls_wR_factor_gt 0.1171
_refine_ls_wR_factor_ref 0.1345
_reflns_Friedel_coverage 0.000
_reflns_Friedel_fraction_full .
_reflns_Friedel_fraction_max .
_reflns_number_gt 2628
_reflns_number_total 3611
_cod_data_source_file suppl_j_ncrs-2020-0553_suppl.cif
_cod_data_source_block exp_1115
_cod_depositor_comments
;
The following automatic conversions were performed:

data name '__diffrn_reflns_theta_full' was replaced with
'_diffrn_reflns_theta_full'.

Automatic conversion script
Id: cif_correct_tags 8738 2021-04-28 16:35:53Z antanas 
;
_cod_original_cell_volume 2045.72(10)
_cod_database_code 8104836
_reflns_odcompleteness_completeness 98.96
_reflns_odcompleteness_iscentric 1
_reflns_odcompleteness_theta 66.97
_olex2_refinement_description
;
;

loop_
_space_group_symop_id
_space_group_symop_operation_xyz
1 'x, y, z'
2 '-x, y+1/2, -z+1/2'
3 '-x, -y, -z'
4 'x, -y+1/2, z+1/2'

loop_
_atom_site_label
_atom_site_type_symbol
_atom_site_fract_x
_atom_site_fract_y
_atom_site_fract_z
_atom_site_U_iso_or_equiv
_atom_site_adp_type
_atom_site_occupancy
_atom_site_site_symmetry_order
_atom_site_calc_flag
_atom_site_refinement_flags_posn
_atom_site_refinement_flags_adp
_atom_site_refinement_flags_occupancy
_atom_site_disorder_assembly
_atom_site_disorder_group
C1 C 0.5554(3) 0.68851(11) 0.7590(3) 0.0571(6) Uani 1 1 d . . . . .
H1 H 0.5848 0.6551 0.7982 0.068 Uiso 1 1 calc R . . . .
C2 C 0.6279(3) 0.73318(12) 0.8202(3) 0.0609(6) Uani 1 1 d . . . . .
C3 C 0.5871(3) 0.78370(11) 0.7647(3) 0.0642(7) Uani 1 1 d . . . . .
C4 C 0.4735(3) 0.78985(10) 0.6427(3) 0.0593(6) Uani 1 1 d . . . . .
H4 H 0.4471 0.8236 0.6040 0.071 Uiso 1 1 calc R . . . .
C5 C 0.3967(2) 0.74498(9) 0.5756(3) 0.0491(5) Uani 1 1 d . . . . .
C6 C 0.4357(3) 0.69416(9) 0.6360(3) 0.0495(5) Uani 1 1 d . . . . .
C7 C 0.2327(3) 0.65641(9) 0.4544(3) 0.0528(5) Uani 1 1 d . . . . .
C8 C 0.2081(3) 0.71122(9) 0.3956(3) 0.0503(5) Uani 1 1 d . . . . .
C9 C 0.0827(3) 0.71911(10) 0.2608(3) 0.0587(6) Uani 1 1 d . . . . .
C10 C 0.3876(4) 0.59714(10) 0.6357(3) 0.0739(8) Uani 1 1 d . . . . .
H10A H 0.4840 0.5871 0.6231 0.111 Uiso 1 1 calc GR . . . .
H10B H 0.3167 0.5722 0.5828 0.111 Uiso 1 1 calc GR . . . .
H10C H 0.3852 0.5971 0.7425 0.111 Uiso 1 1 calc GR . . . .
F1 F 0.74124(18) 0.72864(8) 0.9402(2) 0.0852(5) Uani 1 1 d . . . . .
F2 F 0.6612(2) 0.82564(7) 0.8345(2) 0.0901(6) Uani 1 1 d . . . . .
F3 F -0.04551(18) 0.70739(9) 0.2942(2) 0.0901(6) Uani 1 1 d . . . . .
F4 F 0.09574(19) 0.68898(6) 0.14250(17) 0.0714(4) Uani 1 1 d . . . . .
F5 F 0.0777(2) 0.76912(7) 0.2100(2) 0.0874(6) Uani 1 1 d . . . . .
N1 N 0.2826(2) 0.75215(7) 0.4511(2) 0.0515(4) Uani 1 1 d . . . . .
N2 N 0.3524(2) 0.65092(8) 0.5725(2) 0.0535(5) Uani 1 1 d . . . . .
O1 O 0.1531(2) 0.61906(7) 0.4026(2) 0.0743(6) Uani 1 1 d . . . . .
C1' C -0.0250(2) 0.50340(10) 0.7043(3) 0.0530(5) Uani 1 1 d . . . . .
H1' H -0.0532 0.4698 0.6659 0.064 Uiso 1 1 calc R . . . .
C2' C -0.0933(3) 0.54789(12) 0.6359(3) 0.0614(6) Uani 1 1 d . . . . .
C3' C -0.0551(3) 0.59884(11) 0.6917(3) 0.0681(7) Uani 1 1 d . . . . .
C4' C 0.0547(3) 0.60563(11) 0.8163(3) 0.0660(7) Uani 1 1 d . . . . .
H4' H 0.0812 0.6396 0.8532 0.079 Uiso 1 1 calc R . . . .
C5' C 0.1280(3) 0.56076(9) 0.8891(3) 0.0507(5) Uani 1 1 d . . . . .
C6' C 0.0881(2) 0.50949(9) 0.8335(3) 0.0468(5) Uani 1 1 d . . . . .
C7' C 0.2720(2) 0.47218(9) 1.0365(3) 0.0490(5) Uani 1 1 d . . . . .
C8' C 0.3047(2) 0.52796(9) 1.0828(3) 0.0496(5) Uani 1 1 d . . . . .
C9' C 0.4268(3) 0.53690(10) 1.2215(3) 0.0590(6) Uani 1 1 d . . . . .
C10' C 0.1288(3) 0.41194(10) 0.8517(3) 0.0650(7) Uani 1 1 d . . . . .
H10D H 0.0250 0.4057 0.8372 0.098 Uiso 1 1 calc GR . . . .
H10E H 0.1807 0.3868 0.9242 0.098 Uiso 1 1 calc GR . . . .
H10F H 0.1588 0.4078 0.7559 0.098 Uiso 1 1 calc GR . . . .
F1' F -0.20100(18) 0.54312(8) 0.51098(19) 0.0817(5) Uani 1 1 d . . . . .
F2' F -0.1291(2) 0.64022(8) 0.6195(3) 0.1032(7) Uani 1 1 d . . . . .
F3' F 0.55415(17) 0.51655(8) 1.2011(2) 0.0831(5) Uani 1 1 d . . . . .
F4' F 0.39895(18) 0.51375(7) 1.34526(16) 0.0718(4) Uani 1 1 d . . . . .
F5' F 0.4475(2) 0.58793(7) 1.2539(2) 0.0953(7) Uani 1 1 d . . . . .
N1' N 0.2399(2) 0.56886(8) 1.0155(2) 0.0538(5) Uani 1 1 d . . . . .
N2' N 0.1623(2) 0.46634(7) 0.9095(2) 0.0482(4) Uani 1 1 d . . . . .
O1' O 0.3381(2) 0.43476(7) 1.1064(2) 0.0726(6) Uani 1 1 d . . . . .

loop_
_atom_site_aniso_label
_atom_site_aniso_U_11
_atom_site_aniso_U_22
_atom_site_aniso_U_33
_atom_site_aniso_U_23
_atom_site_aniso_U_13
_atom_site_aniso_U_12
C1 0.0530(12) 0.0618(14) 0.0530(13) 0.0023(11) 0.0031(10) 0.0037(11)
C2 0.0475(12) 0.0776(17) 0.0530(13) -0.0018(12) -0.0003(11) -0.0043(11)
C3 0.0585(14) 0.0624(15) 0.0676(16) -0.0122(12) 0.0040(12) -0.0126(12)
C4 0.0602(13) 0.0488(12) 0.0662(15) -0.0040(11) 0.0068(12) -0.0048(11)
C5 0.0506(11) 0.0472(12) 0.0483(12) -0.0039(9) 0.0074(10) 0.0002(9)
C6 0.0506(11) 0.0509(12) 0.0462(11) -0.0042(9) 0.0082(9) 0.0025(9)
C7 0.0587(13) 0.0459(12) 0.0496(12) -0.0042(10) 0.0017(10) 0.0000(10)
C8 0.0533(12) 0.0463(11) 0.0494(12) -0.0042(9) 0.0065(10) 0.0049(10)
C9 0.0605(14) 0.0517(13) 0.0581(14) 0.0000(11) -0.0010(12) 0.0039(10)
C10 0.0904(19) 0.0467(14) 0.0719(17) 0.0060(12) -0.0123(15) 0.0058(13)
F1 0.0652(9) 0.1000(13) 0.0757(11) 0.0026(9) -0.0190(8) -0.0117(9)
F2 0.0794(11) 0.0739(11) 0.1022(13) -0.0169(9) -0.0153(10) -0.0207(9)
F3 0.0554(9) 0.1204(16) 0.0893(12) 0.0014(11) 0.0033(8) 0.0104(9)
F4 0.0867(10) 0.0684(9) 0.0521(8) -0.0069(7) -0.0021(7) -0.0072(8)
F5 0.1053(13) 0.0551(9) 0.0821(11) 0.0053(8) -0.0263(10) 0.0126(9)
N1 0.0563(10) 0.0443(10) 0.0511(10) -0.0017(8) 0.0047(9) 0.0032(8)
N2 0.0598(11) 0.0426(10) 0.0534(11) 0.0001(8) 0.0007(9) 0.0024(8)
O1 0.0803(12) 0.0499(10) 0.0784(12) -0.0006(9) -0.0164(10) -0.0087(9)
C1' 0.0518(12) 0.0583(13) 0.0464(12) 0.0016(10) 0.0047(10) -0.0014(10)
C2' 0.0491(12) 0.0806(18) 0.0496(13) 0.0114(12) -0.0012(10) -0.0006(12)
C3' 0.0672(15) 0.0616(16) 0.0691(16) 0.0193(13) -0.0006(13) 0.0119(12)
C4' 0.0720(16) 0.0516(14) 0.0679(16) 0.0082(11) -0.0002(13) 0.0073(12)
C5' 0.0533(11) 0.0481(12) 0.0485(12) 0.0051(9) 0.0055(10) 0.0028(10)
C6' 0.0444(10) 0.0496(12) 0.0456(11) 0.0032(9) 0.0073(9) 0.0010(9)
C7' 0.0515(11) 0.0446(12) 0.0475(12) 0.0033(9) 0.0023(10) 0.0011(9)
C8' 0.0527(11) 0.0471(12) 0.0468(11) 0.0035(9) 0.0049(10) -0.0022(9)
C9' 0.0592(14) 0.0537(14) 0.0574(14) 0.0032(11) -0.0029(11) -0.0085(11)
C10' 0.0751(16) 0.0446(13) 0.0670(15) -0.0039(11) -0.0042(13) -0.0008(11)
F1' 0.0674(9) 0.0998(13) 0.0649(10) 0.0157(9) -0.0165(8) 0.0005(9)
F2' 0.1066(14) 0.0778(12) 0.1044(15) 0.0299(11) -0.0258(12) 0.0205(10)
F3' 0.0532(8) 0.1131(15) 0.0770(11) 0.0069(10) -0.0001(7) -0.0037(9)
F4' 0.0806(10) 0.0796(11) 0.0489(8) 0.0040(7) -0.0009(7) -0.0055(8)
F5' 0.1135(14) 0.0585(10) 0.0904(13) -0.0002(9) -0.0331(11) -0.0220(9)
N1' 0.0602(11) 0.0457(10) 0.0516(11) 0.0022(8) 0.0025(9) -0.0010(8)
N2' 0.0493(9) 0.0421(9) 0.0499(10) 0.0008(8) 0.0031(8) -0.0008(7)
O1' 0.0839(13) 0.0477(10) 0.0715(12) 0.0070(8) -0.0179(10) 0.0074(9)

loop_
_atom_type_symbol
_atom_type_description
_atom_type_scat_dispersion_real
_atom_type_scat_dispersion_imag
_atom_type_scat_source
C C 0.0181 0.0091 'International Tables Vol C Tables 4.2.6.8 and 6.1.1.4'
H H 0.0000 0.0000 'International Tables Vol C Tables 4.2.6.8 and 6.1.1.4'
F F 0.0727 0.0534 'International Tables Vol C Tables 4.2.6.8 and 6.1.1.4'
N N 0.0311 0.0180 'International Tables Vol C Tables 4.2.6.8 and 6.1.1.4'
O O 0.0492 0.0322 'International Tables Vol C Tables 4.2.6.8 and 6.1.1.4'

loop_
_exptl_absorpt_correction_T_max
1.00000

loop_
_geom_angle_atom_site_label_1
_geom_angle_atom_site_label_2
_geom_angle_atom_site_label_3
_geom_angle
_geom_angle_site_symmetry_1
_geom_angle_site_symmetry_3
C2 C1 H1 120.7 . .
C2 C1 C6 118.5(2) . .
C6 C1 H1 120.7 . .
C1 C2 C3 122.3(2) . .
F1 C2 C1 119.4(3) . .
F1 C2 C3 118.3(2) . .
C4 C3 C2 120.0(2) . .
F2 C3 C2 118.5(2) . .
F2 C3 C4 121.5(3) . .
C3 C4 H4 120.2 . .
C3 C4 C5 119.6(2) . .
C5 C4 H4 120.2 . .
C4 C5 C6 120.0(2) . .
N1 C5 C4 118.6(2) . .
N1 C5 C6 121.5(2) . .
C1 C6 C5 119.6(2) . .
N2 C6 C1 121.8(2) . .
N2 C6 C5 118.6(2) . .
N2 C7 C8 114.1(2) . .
O1 C7 C8 123.0(2) . .
O1 C7 N2 122.9(2) . .
C7 C8 C9 116.4(2) . .
N1 C8 C7 125.5(2) . .
N1 C8 C9 118.1(2) . .
F3 C9 C8 112.0(2) . .
F3 C9 F4 106.8(2) . .
F3 C9 F5 108.5(2) . .
F4 C9 C8 112.3(2) . .
F4 C9 F5 105.6(2) . .
F5 C9 C8 111.3(2) . .
H10A C10 H10B 109.5 . .
H10A C10 H10C 109.5 . .
H10B C10 H10C 109.5 . .
N2 C10 H10A 109.5 . .
N2 C10 H10B 109.5 . .
N2 C10 H10C 109.5 . .
C8 N1 C5 118.1(2) . .
C6 N2 C10 120.1(2) . .
C7 N2 C6 122.1(2) . .
C7 N2 C10 117.8(2) . .
C2' C1' H1' 120.7 . .
C2' C1' C6' 118.7(2) . .
C6' C1' H1' 120.7 . .
C1' C2' C3' 122.1(2) . .
F1' C2' C1' 119.8(3) . .
F1' C2' C3' 118.1(2) . .
C4' C3' C2' 120.1(2) . .
F2' C3' C2' 118.3(2) . .
F2' C3' C4' 121.5(3) . .
C3' C4' H4' 120.4 . .
C3' C4' C5' 119.3(3) . .
C5' C4' H4' 120.4 . .
C6' C5' C4' 120.4(2) . .
N1' C5' C4' 118.1(2) . .
N1' C5' C6' 121.5(2) . .
C1' C6' C5' 119.4(2) . .
N2' C6' C1' 122.1(2) . .
N2' C6' C5' 118.49(19) . .
N2' C7' C8' 114.18(19) . .
O1' C7' C8' 122.4(2) . .
O1' C7' N2' 123.4(2) . .
C7' C8' C9' 116.5(2) . .
N1' C8' C7' 125.7(2) . .
N1' C8' C9' 117.8(2) . .
F3' C9' C8' 111.5(2) . .
F4' C9' C8' 112.1(2) . .
F4' C9' F3' 106.2(2) . .
F5' C9' C8' 112.0(2) . .
F5' C9' F3' 108.0(2) . .
F5' C9' F4' 106.7(2) . .
H10D C10' H10E 109.5 . .
H10D C10' H10F 109.5 . .
H10E C10' H10F 109.5 . .
N2' C10' H10D 109.5 . .
N2' C10' H10E 109.5 . .
N2' C10' H10F 109.5 . .
C8' N1' C5' 117.9(2) . .
C6' N2' C10' 120.46(19) . .
C7' N2' C6' 122.20(19) . .
C7' N2' C10' 117.29(19) . .

loop_
_geom_bond_atom_site_label_1
_geom_bond_atom_site_label_2
_geom_bond_distance
_geom_bond_site_symmetry_2
C1 H1 0.9300 .
C1 C2 1.365(4) .
C1 C6 1.400(3) .
C2 C3 1.388(4) .
C2 F1 1.344(3) .
C3 C4 1.361(4) .
C3 F2 1.340(3) .
C4 H4 0.9300 .
C4 C5 1.402(3) .
C5 C6 1.405(3) .
C5 N1 1.381(3) .
C6 N2 1.386(3) .
C7 C8 1.476(3) .
C7 N2 1.374(3) .
C7 O1 1.225(3) .
C8 C9 1.506(3) .
C8 N1 1.281(3) .
C9 F3 1.321(3) .
C9 F4 1.327(3) .
C9 F5 1.334(3) .
C10 H10A 0.9600 .
C10 H10B 0.9600 .
C10 H10C 0.9600 .
C10 N2 1.476(3) .
C1' H1' 0.9300 .
C1' C2' 1.366(4) .
C1' C6' 1.400(3) .
C2' C3' 1.394(4) .
C2' F1' 1.342(3) .
C3' C4' 1.357(4) .
C3' F2' 1.337(3) .
C4' H4' 0.9300 .
C4' C5' 1.406(3) .
C5' C6' 1.403(3) .
C5' N1' 1.384(3) .
C6' N2' 1.386(3) .
C7' C8' 1.476(3) .
C7' N2' 1.368(3) .
C7' O1' 1.222(3) .
C8' C9' 1.514(3) .
C8' N1' 1.277(3) .
C9' F3' 1.337(3) .
C9' F4' 1.323(3) .
C9' F5' 1.321(3) .
C10' H10D 0.9600 .
C10' H10E 0.9600 .
C10' H10F 0.9600 .
C10' N2' 1.472(3) .

loop_
_geom_torsion_atom_site_label_1
_geom_torsion_atom_site_label_2
_geom_torsion_atom_site_label_3
_geom_torsion_atom_site_label_4
_geom_torsion
_geom_torsion_site_symmetry_1
_geom_torsion_site_symmetry_2
_geom_torsion_site_symmetry_3
_geom_torsion_site_symmetry_4
C1 C2 C3 C4 -1.7(4) . . . .
C1 C2 C3 F2 177.8(3) . . . .
C1 C6 N2 C7 178.3(2) . . . .
C1 C6 N2 C10 0.8(4) . . . .
C2 C1 C6 C5 2.2(4) . . . .
C2 C1 C6 N2 -176.9(2) . . . .
C2 C3 C4 C5 1.2(4) . . . .
C3 C4 C5 C6 1.0(4) . . . .
C3 C4 C5 N1 -179.5(2) . . . .
C4 C5 C6 C1 -2.7(4) . . . .
C4 C5 C6 N2 176.5(2) . . . .
C4 C5 N1 C8 -176.4(2) . . . .
C5 C6 N2 C7 -0.8(3) . . . .
C5 C6 N2 C10 -178.3(2) . . . .
C6 C1 C2 C3 0.0(4) . . . .
C6 C1 C2 F1 178.7(2) . . . .
C6 C5 N1 C8 3.1(3) . . . .
C7 C8 C9 F3 63.1(3) . . . .
C7 C8 C9 F4 -57.1(3) . . . .
C7 C8 C9 F5 -175.2(2) . . . .
C7 C8 N1 C5 0.6(4) . . . .
C8 C7 N2 C6 4.1(3) . . . .
C8 C7 N2 C10 -178.4(2) . . . .
C9 C8 N1 C5 179.4(2) . . . .
F1 C2 C3 C4 179.5(3) . . . .
F1 C2 C3 F2 -0.9(4) . . . .
F2 C3 C4 C5 -178.4(3) . . . .
N1 C5 C6 C1 177.8(2) . . . .
N1 C5 C6 N2 -3.0(3) . . . .
N1 C8 C9 F3 -115.7(3) . . . .
N1 C8 C9 F4 124.1(2) . . . .
N1 C8 C9 F5 5.9(3) . . . .
N2 C7 C8 C9 177.1(2) . . . .
N2 C7 C8 N1 -4.2(4) . . . .
O1 C7 C8 C9 -3.0(4) . . . .
O1 C7 C8 N1 175.7(3) . . . .
O1 C7 N2 C6 -175.8(2) . . . .
O1 C7 N2 C10 1.7(4) . . . .
C1' C2' C3' C4' 1.2(4) . . . .
C1' C2' C3' F2' -178.8(3) . . . .
C1' C6' N2' C7' -179.4(2) . . . .
C1' C6' N2' C10' 2.9(3) . . . .
C2' C1' C6' C5' 0.1(3) . . . .
C2' C1' C6' N2' 179.8(2) . . . .
C2' C3' C4' C5' -0.7(5) . . . .
C3' C4' C5' C6' 0.0(4) . . . .
C3' C4' C5' N1' 179.8(3) . . . .
C4' C5' C6' C1' 0.3(4) . . . .
C4' C5' C6' N2' -179.4(2) . . . .
C4' C5' N1' C8' 178.9(2) . . . .
C5' C6' N2' C7' 0.3(3) . . . .
C5' C6' N2' C10' -177.3(2) . . . .
C6' C1' C2' C3' -0.9(4) . . . .
C6' C1' C2' F1' 179.3(2) . . . .
C6' C5' N1' C8' -1.3(4) . . . .
C7' C8' C9' F3' 59.0(3) . . . .
C7' C8' C9' F4' -59.9(3) . . . .
C7' C8' C9' F5' -179.8(2) . . . .
C7' C8' N1' C5' 0.7(4) . . . .
C8' C7' N2' C6' -0.8(3) . . . .
C8' C7' N2' C10' 176.9(2) . . . .
C9' C8' N1' C5' -179.8(2) . . . .
F1' C2' C3' C4' -179.0(3) . . . .
F1' C2' C3' F2' 1.0(4) . . . .
F2' C3' C4' C5' 179.3(3) . . . .
N1' C5' C6' C1' -179.4(2) . . . .
N1' C5' C6' N2' 0.8(3) . . . .
N1' C8' C9' F3' -120.5(3) . . . .
N1' C8' C9' F4' 120.6(3) . . . .
N1' C8' C9' F5' 0.7(4) . . . .
N2' C7' C8' C9' -179.2(2) . . . .
N2' C7' C8' N1' 0.3(4) . . . .
O1' C7' C8' C9' 0.8(4) . . . .
O1' C7' C8' N1' -179.8(3) . . . .
O1' C7' N2' C6' 179.3(2) . . . .
O1' C7' N2' C10' -3.0(4) . . . .
